data_7201814
loop_
_publ_author_name
'Liu, Ying-Ying'
'Ma, Jian-Fang'
'Yang, Jin'
'Ma, Ji-Cheng'
'Su, Zhong-Min'

_publ_section_title
;
 Versatile frameworks constructed from divalent metals and
 1,2,3,4-butanetetracarboxylate anion: syntheses, crystal structures,
 luminescence and magnetic properties
;
_journal_issue 7
_journal_name_full CrystEngComm
_journal_page_first 894
_journal_paper_doi 10.1039/b716476a
_journal_volume 10
_journal_year 2008
_chemical_formula_sum 'C14 H13 Mn N2 O5'
_chemical_formula_weight 344.20
_chemical_name_systematic
;
?
;
_space_group_IT_number 2
_symmetry_cell_setting triclinic
_symmetry_space_group_name_Hall '-P 1'
_symmetry_space_group_name_H-M 'P -1'
_atom_sites_solution_hydrogens geom
_atom_sites_solution_primary direct
_atom_sites_solution_secondary difmap
_audit_creation_method SHELXL-97
_cell_angle_alpha 79.397(3)
_cell_angle_beta 72.326(6)
_cell_angle_gamma 68.933(5)
_cell_formula_units_Z 2
_cell_length_a 7.7020(10)
_cell_length_b 9.705(2)
_cell_length_c 10.387(5)
_cell_measurement_reflns_used 2376
_cell_measurement_temperature 293(2)
_cell_measurement_theta_max 28.3
_cell_measurement_theta_min 2.1
_cell_volume 687.9(4)
_computing_cell_refinement 'SAINT (Bruker, 1999)'
_computing_data_collection 'SMART (Bruker, 1997)'
_computing_data_reduction SAINT
_computing_molecular_graphics 'SHELXTL-PLUS (Sheldrick, 1990)'
_computing_publication_material SHELXL-97
_computing_structure_refinement 'SHELXL-97 (Sheldrick, 1997)'
_computing_structure_solution 'SHELXS-97(Sheldrick, 1997)'
_diffrn_ambient_temperature 293(2)
_diffrn_measured_fraction_theta_full 0.987
_diffrn_measured_fraction_theta_max 0.900
_diffrn_measurement_device_type 'Bruker APEX CCD area-detector'
_diffrn_measurement_method '\w scans'
_diffrn_radiation_monochromator graphite
_diffrn_radiation_source 'fine-focus sealed tube'
_diffrn_radiation_type MoK\a
_diffrn_radiation_wavelength 0.71069
_diffrn_reflns_av_R_equivalents 0.0178
_diffrn_reflns_av_sigmaI/netI 0.0472
_diffrn_reflns_limit_h_max 3
_diffrn_reflns_limit_h_min -10
_diffrn_reflns_limit_k_max 12
_diffrn_reflns_limit_k_min -12
_diffrn_reflns_limit_l_max 13
_diffrn_reflns_limit_l_min -13
_diffrn_reflns_number 4232
_diffrn_reflns_theta_full 25.00
_diffrn_reflns_theta_max 28.25
_diffrn_reflns_theta_min 2.07
_diffrn_standards_interval_time 0
_diffrn_standards_number 0
_exptl_absorpt_coefficient_mu 0.986
_exptl_absorpt_correction_T_max 0.87
_exptl_absorpt_correction_T_min 0.81
_exptl_absorpt_correction_type empirical
_exptl_absorpt_process_details 'SADABS(Sheldrick, 1996)'
_exptl_crystal_colour yellow
_exptl_crystal_density_diffrn 1.662
_exptl_crystal_density_meas ?
_exptl_crystal_density_method 'not measured'
_exptl_crystal_description Block
_exptl_crystal_F_000 352
_exptl_crystal_size_max 0.186
_exptl_crystal_size_mid 0.173
_exptl_crystal_size_min 0.120
_refine_diff_density_max 0.403
_refine_diff_density_min -0.463
_refine_diff_density_rms 0.107
_refine_ls_extinction_method none
_refine_ls_goodness_of_fit_ref 1.072
_refine_ls_hydrogen_treatment mixed
_refine_ls_matrix_type full
_refine_ls_number_parameters 207
_refine_ls_number_reflns 3057
_refine_ls_number_restraints 0
_refine_ls_restrained_S_all 1.072
_refine_ls_R_factor_all 0.0659
_refine_ls_R_factor_gt 0.0461
_refine_ls_shift/su_max 0.001
_refine_ls_shift/su_mean 0.000
_refine_ls_structure_factor_coef Fsqd
_refine_ls_weighting_details 'calc w=1/[\s^2^(Fo^2^)+(0.0927P)^2^+0.0840P] where P=(Fo^2^+2Fc^2^)/3'
_refine_ls_weighting_scheme calc
_refine_ls_wR_factor_gt 0.1230
_refine_ls_wR_factor_ref 0.1555
_reflns_number_gt 2376
_reflns_number_total 3057
_reflns_threshold_expression >2sigma(I)
_cod_data_source_file b716476a.txt
_cod_data_source_block compound-4
_cod_depositor_comments
;
The following automatic conversions were performed:
'_symmetry_cell_setting' value 'Triclinic' changed to 'triclinic'
according to '/home/saulius/struct/CIF-dictionaries/cif_core.dic'
dictionary named 'cif_core.dic' version 2.4.1 from 2010-06-29.

Automatic conversion script
Id: cif_fix_enum 1527 2010-12-29 10:47:43Z saulius 

The following automatic conversions were performed:

'_exptl_crystal_density_meas' value 'none' was changed to '?' - the
value is perceived as not measured.

Automatic conversion script
Id: cif_fix_values 3008 2015-01-20 13:52:24Z robertas 
;
_cod_original_sg_symbol_H-M P-1
_cod_database_code 7201814

loop_
_symmetry_equiv_pos_as_xyz
'x, y, z'
'-x, -y, -z'

loop_
_atom_site_label
_atom_site_type_symbol
_atom_site_fract_x
_atom_site_fract_y
_atom_site_fract_z
_atom_site_U_iso_or_equiv
_atom_site_adp_type
_atom_site_occupancy
_atom_site_symmetry_multiplicity
_atom_site_calc_flag
_atom_site_refinement_flags
_atom_site_disorder_assembly
_atom_site_disorder_group
Mn1 Mn 0.24007(7) 0.15636(5) 0.70823(5) 0.0287(2) Uani 1 1 d . . .
C1 C 0.5362(6) -0.1679(4) 0.7616(4) 0.0460(10) Uani 1 1 d . . .
H1 H 0.5795 -0.1601 0.6675 0.055 Uiso 1 1 calc R . .
C2 C 0.6204(6) -0.2976(4) 0.8330(4) 0.0481(10) Uani 1 1 d . . .
H2 H 0.7173 -0.3760 0.7881 0.058 Uiso 1 1 calc R . .
C3 C 0.5571(6) -0.3072(4) 0.9718(4) 0.0490(10) Uani 1 1 d . . .
H3 H 0.6125 -0.3925 1.0223 0.059 Uiso 1 1 calc R . .
C4 C 0.4126(6) -0.1914(4) 1.0361(4) 0.0430(9) Uani 1 1 d . . .
H4 H 0.3679 -0.1974 1.1301 0.052 Uiso 1 1 calc R . .
C5 C 0.3336(5) -0.0640(4) 0.9578(3) 0.0305(7) Uani 1 1 d . . .
C6 C 0.1785(5) 0.0669(4) 1.0199(3) 0.0297(7) Uani 1 1 d . . .
C7 C 0.1117(6) 0.0774(4) 1.1573(4) 0.0419(9) Uani 1 1 d . . .
H7 H 0.1592 -0.0015 1.2168 0.050 Uiso 1 1 calc R . .
C8 C -0.0266(6) 0.2063(5) 1.2065(4) 0.0499(10) Uani 1 1 d . . .
H8 H -0.0747 0.2142 1.2994 0.060 Uiso 1 1 calc R . .
C9 C -0.0928(6) 0.3230(5) 1.1169(4) 0.0504(10) Uani 1 1 d . . .
H9 H -0.1824 0.4121 1.1478 0.060 Uiso 1 1 calc R . .
C10 C -0.0224(6) 0.3042(4) 0.9802(4) 0.0430(9) Uani 1 1 d . . .
H10 H -0.0684 0.3819 0.9191 0.052 Uiso 1 1 calc R . .
C11 C -0.1259(5) 0.2985(4) 0.6038(3) 0.0328(7) Uani 1 1 d . . .
C12 C -0.2856(5) 0.4411(4) 0.5816(4) 0.0375(8) Uani 1 1 d . . .
H12A H -0.2277 0.5130 0.5257 0.045 Uiso 1 1 calc R . .
H12B H -0.3572 0.4807 0.6686 0.045 Uiso 1 1 calc R . .
C13 C -0.4260(4) 0.4231(3) 0.5146(4) 0.0298(7) Uani 1 1 d . . .
H13 H -0.3534 0.3790 0.4285 0.036 Uiso 1 1 calc R . .
C14 C -0.5354(4) 0.3237(4) 0.6033(3) 0.0302(7) Uani 1 1 d . . .
N1 N 0.3948(4) -0.0532(3) 0.8225(3) 0.0335(6) Uani 1 1 d . . .
N2 N 0.1099(4) 0.1782(3) 0.9316(3) 0.0328(6) Uani 1 1 d . . .
O1 O -0.0180(4) 0.3086(3) 0.6693(3) 0.0414(6) Uani 1 1 d . . .
O2 O -0.1118(4) 0.1834(3) 0.5597(4) 0.0586(9) Uani 1 1 d . . .
O3 O -0.5350(4) 0.2151(3) 0.5508(3) 0.0409(6) Uani 1 1 d . . .
O4 O -0.6319(4) 0.3505(3) 0.7207(3) 0.0453(7) Uani 1 1 d . . .
O1W O 0.2374(5) 0.0130(3) 0.5753(3) 0.0471(7) Uani 1 1 d . . .
H1A H 0.137(7) 0.056(5) 0.555(5) 0.054(14) Uiso 1 1 d . . .
H1B H 0.315(8) -0.060(6) 0.543(5) 0.075(17) Uiso 1 1 d . . .

loop_
_atom_site_aniso_label
_atom_site_aniso_U_11
_atom_site_aniso_U_22
_atom_site_aniso_U_33
_atom_site_aniso_U_23
_atom_site_aniso_U_13
_atom_site_aniso_U_12
Mn1 0.0268(3) 0.0282(3) 0.0284(3) 0.00289(19) -0.0099(2) -0.0058(2)
C1 0.047(2) 0.043(2) 0.040(2) -0.0099(17) -0.0178(17) 0.0023(17)
C2 0.047(2) 0.034(2) 0.059(3) -0.0155(18) -0.024(2) 0.0046(17)
C3 0.061(3) 0.0265(19) 0.058(3) 0.0089(17) -0.031(2) -0.0065(17)
C4 0.050(2) 0.0331(19) 0.041(2) 0.0088(16) -0.0189(17) -0.0071(17)
C5 0.0333(17) 0.0255(16) 0.0357(18) 0.0033(13) -0.0156(14) -0.0103(13)
C6 0.0311(17) 0.0267(16) 0.0329(17) 0.0036(13) -0.0106(13) -0.0122(13)
C7 0.050(2) 0.037(2) 0.034(2) 0.0071(15) -0.0103(17) -0.0139(17)
C8 0.053(2) 0.054(2) 0.035(2) -0.0061(18) -0.0031(18) -0.014(2)
C9 0.045(2) 0.048(2) 0.045(2) -0.0107(18) -0.0084(18) 0.0005(18)
C10 0.046(2) 0.0341(19) 0.039(2) -0.0029(15) -0.0115(17) -0.0009(16)
C11 0.0285(17) 0.0302(18) 0.0353(18) 0.0027(14) -0.0123(14) -0.0038(14)
C12 0.0366(19) 0.0243(17) 0.056(2) 0.0031(15) -0.0238(17) -0.0083(14)
C13 0.0258(16) 0.0256(17) 0.0363(18) 0.0039(13) -0.0114(13) -0.0069(13)
C14 0.0234(15) 0.0285(17) 0.0360(18) 0.0060(13) -0.0144(14) -0.0039(13)
N1 0.0356(16) 0.0304(15) 0.0322(15) -0.0014(11) -0.0142(12) -0.0044(12)
N2 0.0308(15) 0.0318(15) 0.0305(15) 0.0045(11) -0.0090(12) -0.0067(12)
O1 0.0359(14) 0.0392(14) 0.0501(16) -0.0077(12) -0.0234(12) -0.0011(11)
O2 0.0555(18) 0.0334(15) 0.098(3) -0.0108(15) -0.0520(18) 0.0018(13)
O3 0.0361(14) 0.0326(13) 0.0517(16) -0.0060(12) -0.0072(12) -0.0107(11)
O4 0.0549(17) 0.0432(15) 0.0341(14) 0.0026(11) -0.0072(12) -0.0181(13)
O1W 0.0384(16) 0.0379(16) 0.069(2) -0.0202(14) -0.0246(15) -0.0006(13)

loop_
_atom_type_symbol
_atom_type_description
_atom_type_scat_dispersion_real
_atom_type_scat_dispersion_imag
_atom_type_scat_source
C C 0.0033 0.0016 'International Tables Vol C Tables 4.2.6.8 and 6.1.1.4'
H H 0.0000 0.0000 'International Tables Vol C Tables 4.2.6.8 and 6.1.1.4'
N N 0.0061 0.0033 'International Tables Vol C Tables 4.2.6.8 and 6.1.1.4'
O O 0.0106 0.0060 'International Tables Vol C Tables 4.2.6.8 and 6.1.1.4'
Mn Mn 0.3368 0.7283 'International Tables Vol C Tables 4.2.6.8 and 6.1.1.4'

loop_
_geom_angle_atom_site_label_1
_geom_angle_atom_site_label_2
_geom_angle_atom_site_label_3
_geom_angle
_geom_angle_site_symmetry_1
_geom_angle_site_symmetry_3
_geom_angle_publ_flag
O1 Mn1 O1W 88.83(11) . . ?
O1 Mn1 O3 104.52(10) . 1_655 ?
O1W Mn1 O3 88.56(12) . 1_655 ?
O1 Mn1 N2 89.75(10) . . ?
O1W Mn1 N2 131.99(12) . . ?
O3 Mn1 N2 137.75(11) 1_655 . ?
O1 Mn1 N1 149.80(11) . . ?
O1W Mn1 N1 86.60(11) . . ?
O3 Mn1 N1 105.19(10) 1_655 . ?
N2 Mn1 N1 71.69(10) . . ?
O1 Mn1 O4 93.93(10) . 1_655 ?
O1W Mn1 O4 143.89(11) . 1_655 ?
O3 Mn1 O4 55.89(9) 1_655 1_655 ?
N2 Mn1 O4 84.07(10) . 1_655 ?
N1 Mn1 O4 107.14(10) . 1_655 ?
N1 C1 C2 122.7(4) . . ?
N1 C1 H1 118.7 . . ?
C2 C1 H1 118.7 . . ?
C3 C2 C1 118.2(4) . . ?
C3 C2 H2 120.9 . . ?
C1 C2 H2 120.9 . . ?
C4 C3 C2 120.1(3) . . ?
C4 C3 H3 119.9 . . ?
C2 C3 H3 119.9 . . ?
C3 C4 C5 118.7(4) . . ?
C3 C4 H4 120.7 . . ?
C5 C4 H4 120.7 . . ?
N1 C5 C4 121.7(3) . . ?
N1 C5 C6 116.4(3) . . ?
C4 C5 C6 121.9(3) . . ?
N2 C6 C7 121.6(3) . . ?
N2 C6 C5 115.2(3) . . ?
C7 C6 C5 123.2(3) . . ?
C6 C7 C8 119.4(3) . . ?
C6 C7 H7 120.3 . . ?
C8 C7 H7 120.3 . . ?
C9 C8 C7 119.5(4) . . ?
C9 C8 H8 120.2 . . ?
C7 C8 H8 120.2 . . ?
C8 C9 C10 118.1(4) . . ?
C8 C9 H9 120.9 . . ?
C10 C9 H9 120.9 . . ?
N2 C10 C9 122.7(3) . . ?
N2 C10 H10 118.6 . . ?
C9 C10 H10 118.6 . . ?
O2 C11 O1 125.2(3) . . ?
O2 C11 C12 119.6(3) . . ?
O1 C11 C12 115.2(3) . . ?
C11 C12 C13 114.3(3) . . ?
C11 C12 H12A 108.7 . . ?
C13 C12 H12A 108.7 . . ?
C11 C12 H12B 108.7 . . ?
C13 C12 H12B 108.7 . . ?
H12A C12 H12B 107.6 . . ?
C14 C13 C12 111.3(3) . . ?
C14 C13 C13 108.6(3) . 2_466 ?
C12 C13 C13 110.5(3) . 2_466 ?
C14 C13 H13 108.8 . . ?
C12 C13 H13 108.8 . . ?
C13 C13 H13 108.8 2_466 . ?
O4 C14 O3 120.4(3) . . ?
O4 C14 C13 121.9(3) . . ?
O3 C14 C13 117.6(3) . . ?
C5 N1 C1 118.7(3) . . ?
C5 N1 Mn1 117.5(2) . . ?
C1 N1 Mn1 123.7(2) . . ?
C6 N2 C10 118.6(3) . . ?
C6 N2 Mn1 119.1(2) . . ?
C10 N2 Mn1 122.1(2) . . ?
C11 O1 Mn1 131.0(2) . . ?
C14 O3 Mn1 98.1(2) . 1_455 ?
C14 O4 Mn1 84.9(2) . 1_455 ?
Mn1 O1W H1A 103(3) . . ?
Mn1 O1W H1B 133(4) . . ?
H1A O1W H1B 123(5) . . ?

loop_
_geom_bond_atom_site_label_1
_geom_bond_atom_site_label_2
_geom_bond_distance
_geom_bond_site_symmetry_2
_geom_bond_publ_flag
Mn1 O1 2.110(2) . ?
Mn1 O1W 2.141(3) . ?
Mn1 O3 2.156(3) 1_655 ?
Mn1 N2 2.247(3) . ?
Mn1 N1 2.279(3) . ?
Mn1 O4 2.458(3) 1_655 ?
C1 N1 1.340(5) . ?
C1 C2 1.385(5) . ?
C1 H1 0.9300 . ?
C2 C3 1.372(6) . ?
C2 H2 0.9300 . ?
C3 C4 1.369(5) . ?
C3 H3 0.9300 . ?
C4 C5 1.397(5) . ?
C4 H4 0.9300 . ?
C5 N1 1.337(4) . ?
C5 C6 1.483(5) . ?
C6 N2 1.344(4) . ?
C6 C7 1.372(5) . ?
C7 C8 1.381(5) . ?
C7 H7 0.9300 . ?
C8 C9 1.375(6) . ?
C8 H8 0.9300 . ?
C9 C10 1.379(6) . ?
C9 H9 0.9300 . ?
C10 N2 1.345(4) . ?
C10 H10 0.9300 . ?
C11 O2 1.241(4) . ?
C11 O1 1.261(4) . ?
C11 C12 1.521(4) . ?
C12 C13 1.524(5) . ?
C12 H12A 0.9700 . ?
C12 H12B 0.9700 . ?
C13 C14 1.508(5) . ?
C13 C13 1.562(6) 2_466 ?
C13 H13 0.9800 . ?
C14 O4 1.238(4) . ?
C14 O3 1.272(4) . ?
O3 Mn1 2.156(3) 1_455 ?
O4 Mn1 2.458(3) 1_455 ?
O1W H1A 0.81(5) . ?
O1W H1B 0.79(5) . ?

loop_
_geom_hbond_atom_site_label_D
_geom_hbond_atom_site_label_H
_geom_hbond_atom_site_label_A
_geom_hbond_distance_DH
_geom_hbond_distance_HA
_geom_hbond_distance_DA
_geom_hbond_angle_DHA
_geom_hbond_site_symmetry_A
O1W H1B O3 0.79(5) 1.95(5) 2.733(4) 169(6) 2_556

loop_
_geom_torsion_atom_site_label_1
_geom_torsion_atom_site_label_2
_geom_torsion_atom_site_label_3
_geom_torsion_atom_site_label_4
_geom_torsion
_geom_torsion_site_symmetry_1
_geom_torsion_site_symmetry_2
_geom_torsion_site_symmetry_3
_geom_torsion_site_symmetry_4
_geom_torsion_publ_flag
N1 C1 C2 C3 -0.8(7) . . . . ?
C1 C2 C3 C4 0.9(7) . . . . ?
C2 C3 C4 C5 -0.7(6) . . . . ?
C3 C4 C5 N1 0.3(6) . . . . ?
C3 C4 C5 C6 -179.2(3) . . . . ?
N1 C5 C6 N2 3.8(4) . . . . ?
C4 C5 C6 N2 -176.7(3) . . . . ?
N1 C5 C6 C7 -174.4(3) . . . . ?
C4 C5 C6 C7 5.1(5) . . . . ?
N2 C6 C7 C8 -1.3(6) . . . . ?
C5 C6 C7 C8 176.9(4) . . . . ?
C6 C7 C8 C9 -1.2(6) . . . . ?
C7 C8 C9 C10 2.4(7) . . . . ?
C8 C9 C10 N2 -1.3(7) . . . . ?
O2 C11 C12 C13 4.8(5) . . . . ?
O1 C11 C12 C13 -174.3(3) . . . . ?
C11 C12 C13 C14 63.9(4) . . . . ?
C11 C12 C13 C13 -175.3(3) . . . 2_466 ?
C12 C13 C14 O4 56.6(4) . . . . ?
C13 C13 C14 O4 -65.2(5) 2_466 . . . ?
C12 C13 C14 O3 -127.5(3) . . . . ?
C13 C13 C14 O3 110.7(4) 2_466 . . . ?
C4 C5 N1 C1 -0.2(5) . . . . ?
C6 C5 N1 C1 179.3(3) . . . . ?
C4 C5 N1 Mn1 176.6(3) . . . . ?
C6 C5 N1 Mn1 -3.9(4) . . . . ?
C2 C1 N1 C5 0.5(6) . . . . ?
C2 C1 N1 Mn1 -176.1(3) . . . . ?
O1 Mn1 N1 C5 -52.5(3) . . . . ?
O1W Mn1 N1 C5 -134.3(3) . . . . ?
O3 Mn1 N1 C5 138.1(2) 1_655 . . . ?
N2 Mn1 N1 C5 2.2(2) . . . . ?
O4 Mn1 N1 C5 79.8(3) 1_655 . . . ?
O1 Mn1 N1 C1 124.1(3) . . . . ?
O1W Mn1 N1 C1 42.3(3) . . . . ?
O3 Mn1 N1 C1 -45.3(3) 1_655 . . . ?
N2 Mn1 N1 C1 178.8(3) . . . . ?
O4 Mn1 N1 C1 -103.6(3) 1_655 . . . ?
C7 C6 N2 C10 2.4(5) . . . . ?
C5 C6 N2 C10 -175.9(3) . . . . ?
C7 C6 N2 Mn1 176.4(3) . . . . ?
C5 C6 N2 Mn1 -1.8(4) . . . . ?
C9 C10 N2 C6 -1.1(6) . . . . ?
C9 C10 N2 Mn1 -175.0(3) . . . . ?
O1 Mn1 N2 C6 155.7(3) . . . . ?
O1W Mn1 N2 C6 67.5(3) . . . . ?
O3 Mn1 N2 C6 -92.7(3) 1_655 . . . ?
N1 Mn1 N2 C6 -0.1(2) . . . . ?
O4 Mn1 N2 C6 -110.3(3) 1_655 . . . ?
O1 Mn1 N2 C10 -30.5(3) . . . . ?
O1W Mn1 N2 C10 -118.7(3) . . . . ?
O3 Mn1 N2 C10 81.2(3) 1_655 . . . ?
N1 Mn1 N2 C10 173.8(3) . . . . ?
O4 Mn1 N2 C10 63.5(3) 1_655 . . . ?
O2 C11 O1 Mn1 9.3(6) . . . . ?
C12 C11 O1 Mn1 -171.7(2) . . . . ?
O1W Mn1 O1 C11 6.3(3) . . . . ?
O3 Mn1 O1 C11 94.5(3) 1_655 . . . ?
N2 Mn1 O1 C11 -125.7(3) . . . . ?
N1 Mn1 O1 C11 -74.9(4) . . . . ?
O4 Mn1 O1 C11 150.2(3) 1_655 . . . ?
O4 C14 O3 Mn1 8.3(3) . . . 1_455 ?
C13 C14 O3 Mn1 -167.6(2) . . . 1_455 ?
O3 C14 O4 Mn1 -7.3(3) . . . 1_455 ?
C13 C14 O4 Mn1 168.5(3) . . . 1_455 ?
